data_4075066
loop_
_publ_author_name
'Imamura, Yuki'
'Kubo, Kazuyuki'
'Mizuta, Tsutomu'
'Miyoshi, Katsuhiko'

_publ_section_title
;
 Reactions of Ring-Slipped Iron Complexes Derived from P(S)Ph-Bridged
 [1]Ferrocenophane:&#x00A0; Synthesis of Bis(half-sandwich)
 Heterodinuclear Complexes
;
_journal_issue 9
_journal_name_full Organometallics
_journal_page_first 2301
_journal_paper_doi 10.1021/om060020v
_journal_volume 25
_journal_year 2006
_chemical_formula_sum 'C25 H31 Fe Mo O9 P3 S'
_chemical_formula_weight 752.26
_chemical_name_systematic
; 
 ? 
;
_space_group_IT_number 14
_symmetry_cell_setting monoclinic
_symmetry_space_group_name_Hall '-P 2ybc'
_symmetry_space_group_name_H-M 'P 1 21/c 1'
_atom_sites_solution_hydrogens geom
_atom_sites_solution_primary direct
_atom_sites_solution_secondary difmap
_audit_creation_method SHELXL-97
_cell_angle_alpha 90.00
_cell_angle_beta 90.583(1)
_cell_angle_gamma 90.00
_cell_formula_units_Z 4
_cell_length_a 9.7390(1)
_cell_length_b 21.0770(2)
_cell_length_c 14.9500(1)
_cell_measurement_temperature 200(2)
_cell_measurement_theta_max 27.5
_cell_volume 3068.61(5)
_computing_cell_refinement HKL
_computing_data_collection HKL
_computing_data_reduction HKL
_computing_structure_refinement 'SHELXL-97 (Sheldrick, 1997)'
_computing_structure_solution 'SHELXS-97 (Sheldrick, 1990)'
_diffrn_ambient_temperature 200(2)
_diffrn_detector_area_resol_mean 10.0
_diffrn_measured_fraction_theta_full 0.931
_diffrn_measured_fraction_theta_max 0.931
_diffrn_measurement_device_type 'Mac Science DIP2030 Imaging Plate'
_diffrn_radiation_monochromator graphite
_diffrn_radiation_source 'fine-focus rotating anode'
_diffrn_radiation_type MoK\a
_diffrn_radiation_wavelength 0.71069
_diffrn_reflns_av_R_equivalents 0.0000
_diffrn_reflns_av_sigmaI/netI 0.0149
_diffrn_reflns_limit_h_max 12
_diffrn_reflns_limit_h_min 0
_diffrn_reflns_limit_k_max 27
_diffrn_reflns_limit_k_min 0
_diffrn_reflns_limit_l_max 17
_diffrn_reflns_limit_l_min -17
_diffrn_reflns_number 6857
_diffrn_reflns_theta_full 27.93
_diffrn_reflns_theta_max 27.93
_diffrn_reflns_theta_min 2.85
_exptl_absorpt_coefficient_mu 1.154
_exptl_absorpt_correction_T_max 0.8021
_exptl_absorpt_correction_T_min 0.5301
_exptl_absorpt_correction_type none
_exptl_crystal_colour red
_exptl_crystal_density_diffrn 1.628
_exptl_crystal_density_method 'not measured'
_exptl_crystal_F_000 1528
_exptl_crystal_size_max 0.63
_exptl_crystal_size_mid 0.43
_exptl_crystal_size_min 0.20
_refine_diff_density_max 1.948
_refine_diff_density_min -0.951
_refine_diff_density_rms 0.098
_refine_ls_extinction_coef 0.0068(4)
_refine_ls_extinction_expression Fc^*^=kFc[1+0.001xFc^2^\l^3^/sin(2\q)]^-1/4^
_refine_ls_extinction_method SHELXL
_refine_ls_goodness_of_fit_ref 1.081
_refine_ls_hydrogen_treatment mixed
_refine_ls_matrix_type full
_refine_ls_number_parameters 368
_refine_ls_number_reflns 6857
_refine_ls_number_restraints 0
_refine_ls_restrained_S_all 1.081
_refine_ls_R_factor_all 0.0388
_refine_ls_R_factor_gt 0.0387
_refine_ls_shift/su_max 0.002
_refine_ls_shift/su_mean 0.000
_refine_ls_structure_factor_coef Fsqd
_refine_ls_weighting_details 'calc w=1/[\s^2^(Fo^2^)+(0.0459P)^2^+6.6913P] where P=(Fo^2^+2Fc^2^)/3'
_refine_ls_weighting_scheme calc
_refine_ls_wR_factor_gt 0.0988
_refine_ls_wR_factor_ref 0.0990
_reflns_number_gt 6816
_reflns_number_total 6857
_reflns_threshold_expression >2sigma(I)
_cod_data_source_file om060020vsi20060107_125139.cif
_cod_data_source_block 5Mo
_cod_database_code 4075066

loop_
_symmetry_equiv_pos_as_xyz
'x, y, z'
'-x, y+1/2, -z+1/2'
'-x, -y, -z'
'x, -y-1/2, z-1/2'

loop_
_atom_site_label
_atom_site_type_symbol
_atom_site_fract_x
_atom_site_fract_y
_atom_site_fract_z
_atom_site_U_iso_or_equiv
_atom_site_adp_type
_atom_site_occupancy
_atom_site_symmetry_multiplicity
_atom_site_calc_flag
_atom_site_refinement_flags
Mo1 Mo 0.24713(2) 0.465749(10) 0.572835(15) 0.01930(8) Uani 1 1 d .
Fe1 Fe 0.23073(4) 0.184833(16) 0.47872(3) 0.02084(10) Uani 1 1 d .
S1 S 0.18524(7) 0.26947(3) 0.57793(5) 0.02408(15) Uani 1 1 d .
P1 P 0.34255(6) 0.31069(3) 0.51453(5) 0.01811(14) Uani 1 1 d .
P2 P 0.28383(9) 0.11907(4) 0.58344(6) 0.03462(19) Uani 1 1 d .
P3 P 0.02029(8) 0.15567(4) 0.47128(6) 0.03070(18) Uani 1 1 d .
O1 O 0.4107(3) 0.14358(14) 0.6401(2) 0.0578(8) Uani 1 1 d .
O2 O 0.3382(5) 0.05332(15) 0.5412(3) 0.0824(12) Uani 1 1 d .
O3 O 0.1787(4) 0.08776(15) 0.6471(2) 0.0612(8) Uani 1 1 d .
O4 O -0.0180(3) 0.08243(11) 0.4628(2) 0.0481(7) Uani 1 1 d .
O5 O -0.0661(2) 0.17400(13) 0.5572(2) 0.0468(6) Uani 1 1 d .
O6 O -0.0722(3) 0.18167(11) 0.38921(19) 0.0429(6) Uani 1 1 d .
O7 O 0.0268(3) 0.40844(13) 0.69617(18) 0.0444(6) Uani 1 1 d .
O8 O 0.1775(3) 0.60139(11) 0.6401(2) 0.0527(7) Uani 1 1 d .
O9 O 0.4502(3) 0.46005(13) 0.73389(18) 0.0473(7) Uani 1 1 d .
C1 C 0.3617(3) 0.25230(12) 0.42793(19) 0.0220(5) Uani 1 1 d .
C2 C 0.2529(3) 0.24128(13) 0.3648(2) 0.0278(6) Uani 1 1 d .
H1 H 0.1883 0.2717 0.3438 0.033 Uiso 1 1 calc R
C3 C 0.2595(4) 0.17628(15) 0.3393(2) 0.0369(7) Uani 1 1 d .
H2 H 0.1995 0.1557 0.2981 0.044 Uiso 1 1 calc R
C4 C 0.3693(4) 0.14765(15) 0.3852(2) 0.0383(7) Uani 1 1 d .
H3 H 0.3957 0.1044 0.3804 0.046 Uiso 1 1 calc R
C5 C 0.4351(3) 0.19430(13) 0.4407(2) 0.0292(6) Uani 1 1 d .
H4 H 0.5127 0.1879 0.4786 0.035 Uiso 1 1 calc R
C6 C 0.3022(3) 0.38577(12) 0.47069(18) 0.0203(5) Uani 1 1 d .
C7 C 0.1646(3) 0.40700(13) 0.4501(2) 0.0263(6) Uani 1 1 d .
H5 H 0.0831 0.3827 0.4561 0.032 Uiso 1 1 calc R
C8 C 0.1726(3) 0.46988(13) 0.4195(2) 0.0293(6) Uani 1 1 d .
H6 H 0.0972 0.4954 0.4007 0.035 Uiso 1 1 calc R
C9 C 0.3130(3) 0.48885(13) 0.4215(2) 0.0278(6) Uani 1 1 d .
H7 H 0.3470 0.5293 0.4046 0.033 Uiso 1 1 calc R
C10 C 0.3929(3) 0.43781(12) 0.45267(19) 0.0223(5) Uani 1 1 d .
H8 H 0.4899 0.4377 0.4605 0.027 Uiso 1 1 calc R
C11 C 0.5026(3) 0.31433(12) 0.57563(19) 0.0224(5) Uani 1 1 d .
C12 C 0.5041(3) 0.30278(17) 0.6666(2) 0.0336(6) Uani 1 1 d .
H9 H 0.4221 0.2908 0.6961 0.040 Uiso 1 1 calc R
C13 C 0.6266(4) 0.3089(2) 0.7150(3) 0.0459(9) Uani 1 1 d .
H10 H 0.6281 0.3012 0.7776 0.055 Uiso 1 1 calc R
C14 C 0.7456(4) 0.32596(18) 0.6720(3) 0.0436(8) Uani 1 1 d .
H11 H 0.8286 0.3303 0.7053 0.052 Uiso 1 1 calc R
C15 C 0.7450(3) 0.33679(16) 0.5810(3) 0.0385(8) Uani 1 1 d .
H12 H 0.8275 0.3486 0.5519 0.046 Uiso 1 1 calc R
C16 C 0.6236(3) 0.33047(14) 0.5317(2) 0.0292(6) Uani 1 1 d .
H13 H 0.6231 0.3371 0.4688 0.035 Uiso 1 1 calc R
C17 C 0.4695(6) 0.1170(3) 0.7191(4) 0.0754(16) Uani 1 1 d .
H14 H 0.5446 0.0884 0.7029 0.113 Uiso 1 1 calc R
H15 H 0.3991 0.0932 0.7513 0.113 Uiso 1 1 calc R
H16 H 0.5052 0.1511 0.7573 0.113 Uiso 1 1 calc R
C18 C 0.3470(7) -0.0065(2) 0.5895(6) 0.099(2) Uani 1 1 d .
H17 H 0.2987 -0.0027 0.6465 0.149 Uiso 1 1 calc R
H18 H 0.4436 -0.0170 0.6011 0.149 Uiso 1 1 calc R
H19 H 0.3045 -0.0402 0.5536 0.149 Uiso 1 1 calc R
C19 C 0.1194(10) 0.1241(3) 0.7140(3) 0.118(3) Uani 1 1 d .
H20 H 0.0441 0.1493 0.6885 0.177 Uiso 1 1 calc R
H21 H 0.1886 0.1525 0.7401 0.177 Uiso 1 1 calc R
H22 H 0.0835 0.0961 0.7607 0.177 Uiso 1 1 calc R
C20 C 0.0509(6) 0.04165(17) 0.3997(3) 0.0610(13) Uani 1 1 d .
H23 H 0.1503 0.0484 0.4043 0.091 Uiso 1 1 calc R
H24 H 0.0194 0.0517 0.3389 0.091 Uiso 1 1 calc R
H25 H 0.0297 -0.0028 0.4132 0.091 Uiso 1 1 calc R
C21 C -0.2079(4) 0.1551(3) 0.5682(4) 0.0742(15) Uani 1 1 d .
H26 H -0.2114 0.1135 0.5974 0.111 Uiso 1 1 calc R
H27 H -0.2531 0.1525 0.5094 0.111 Uiso 1 1 calc R
H28 H -0.2553 0.1864 0.6052 0.111 Uiso 1 1 calc R
C22 C -0.0983(4) 0.24878(17) 0.3811(3) 0.0494(10) Uani 1 1 d .
H29 H -0.0350 0.2721 0.4204 0.074 Uiso 1 1 calc R
H30 H -0.1931 0.2578 0.3984 0.074 Uiso 1 1 calc R
H31 H -0.0845 0.2620 0.3190 0.074 Uiso 1 1 calc R
C23 C 0.1104(3) 0.43124(14) 0.6520(2) 0.0281(6) Uani 1 1 d .
C24 C 0.2022(3) 0.55033(14) 0.6155(2) 0.0304(6) Uani 1 1 d .
C25 C 0.3754(3) 0.46212(13) 0.6732(2) 0.0282(6) Uani 1 1 d .

loop_
_atom_site_aniso_label
_atom_site_aniso_U_11
_atom_site_aniso_U_22
_atom_site_aniso_U_33
_atom_site_aniso_U_23
_atom_site_aniso_U_13
_atom_site_aniso_U_12
Mo1 0.01950(12) 0.01564(12) 0.02275(15) 0.00018(7) -0.00086(8) -0.00099(7)
Fe1 0.02532(19) 0.01354(17) 0.0237(2) 0.00112(13) -0.00051(14) -0.00284(13)
S1 0.0233(3) 0.0202(3) 0.0288(4) -0.0019(2) 0.0075(2) -0.0045(2)
P1 0.0181(3) 0.0149(3) 0.0214(4) -0.0011(2) 0.0013(2) -0.0023(2)
P2 0.0363(4) 0.0256(4) 0.0418(5) 0.0136(3) -0.0078(3) -0.0029(3)
P3 0.0296(4) 0.0222(3) 0.0402(5) 0.0038(3) -0.0074(3) -0.0081(3)
O1 0.0733(19) 0.0553(16) 0.0443(18) 0.0216(13) -0.0305(14) -0.0243(14)
O2 0.141(4) 0.0334(15) 0.072(2) 0.0056(15) -0.033(2) 0.0214(19)
O3 0.086(2) 0.0496(17) 0.048(2) 0.0111(13) 0.0010(15) -0.0104(15)
O4 0.0482(14) 0.0250(11) 0.0710(19) 0.0059(11) -0.0087(13) -0.0157(10)
O5 0.0316(12) 0.0522(15) 0.0568(18) 0.0006(12) 0.0074(11) -0.0140(11)
O6 0.0447(13) 0.0296(11) 0.0540(17) -0.0026(10) -0.0224(11) -0.0017(10)
O7 0.0375(12) 0.0551(15) 0.0407(15) 0.0115(11) 0.0071(10) -0.0116(11)
O8 0.0659(18) 0.0247(11) 0.068(2) -0.0097(11) 0.0172(14) 0.0067(11)
O9 0.0535(15) 0.0526(15) 0.0354(15) 0.0068(11) -0.0202(11) -0.0185(12)
C1 0.0257(12) 0.0180(11) 0.0224(14) -0.0004(9) 0.0056(9) -0.0031(9)
C2 0.0378(15) 0.0242(13) 0.0214(15) 0.0025(10) -0.0012(11) -0.0061(11)
C3 0.055(2) 0.0294(15) 0.0261(18) -0.0081(12) 0.0030(13) -0.0124(13)
C4 0.054(2) 0.0230(14) 0.038(2) -0.0090(12) 0.0145(15) -0.0012(13)
C5 0.0275(13) 0.0232(13) 0.0370(18) -0.0025(11) 0.0077(11) 0.0028(10)
C6 0.0206(11) 0.0170(11) 0.0232(14) -0.0007(9) -0.0020(9) -0.0009(9)
C7 0.0242(12) 0.0249(13) 0.0297(16) -0.0016(10) -0.0078(10) -0.0018(10)
C8 0.0341(15) 0.0264(14) 0.0272(17) 0.0019(10) -0.0095(11) 0.0055(11)
C9 0.0384(15) 0.0203(12) 0.0246(16) 0.0053(10) 0.0017(11) -0.0003(11)
C10 0.0250(12) 0.0189(11) 0.0231(14) 0.0009(9) 0.0017(9) -0.0027(9)
C11 0.0213(12) 0.0195(11) 0.0265(15) -0.0010(9) -0.0008(10) 0.0000(9)
C12 0.0267(14) 0.0470(18) 0.0271(17) 0.0020(13) -0.0004(11) -0.0001(12)
C13 0.0382(18) 0.066(2) 0.033(2) 0.0013(16) -0.0105(14) -0.0002(16)
C14 0.0306(16) 0.0451(19) 0.055(2) 0.0026(16) -0.0182(15) -0.0043(14)
C15 0.0221(14) 0.0355(16) 0.058(2) 0.0079(14) -0.0009(13) -0.0040(11)
C16 0.0227(13) 0.0288(14) 0.0361(18) 0.0055(11) 0.0012(11) -0.0007(10)
C17 0.086(4) 0.078(3) 0.062(3) 0.029(3) -0.038(3) -0.007(3)
C18 0.103(4) 0.035(2) 0.158(7) 0.029(3) -0.050(4) 0.008(3)
C19 0.261(10) 0.070(3) 0.022(3) -0.008(2) -0.034(4) 0.058(5)
C20 0.108(4) 0.0253(16) 0.050(3) -0.0017(15) 0.002(2) -0.023(2)
C21 0.036(2) 0.072(3) 0.115(5) 0.004(3) 0.018(2) -0.019(2)
C22 0.046(2) 0.0340(17) 0.068(3) 0.0053(16) -0.0208(18) 0.0037(15)
C23 0.0262(13) 0.0274(13) 0.0306(16) 0.0025(11) -0.0039(11) -0.0007(10)
C24 0.0333(14) 0.0240(13) 0.0342(18) -0.0003(11) 0.0082(12) -0.0003(11)
C25 0.0311(14) 0.0254(13) 0.0283(17) -0.0009(10) 0.0007(11) -0.0068(10)

loop_
_atom_type_symbol
_atom_type_description
_atom_type_scat_dispersion_real
_atom_type_scat_dispersion_imag
_atom_type_scat_source
C C 0.0033 0.0016 'International Tables Vol C Tables 4.2.6.8 and 6.1.1.4'
H H 0.0000 0.0000 'International Tables Vol C Tables 4.2.6.8 and 6.1.1.4'
Fe Fe 0.3463 0.8444 'International Tables Vol C Tables 4.2.6.8 and 6.1.1.4'
Mo Mo -1.6832 0.6857 'International Tables Vol C Tables 4.2.6.8 and 6.1.1.4'
O O 0.0106 0.0060 'International Tables Vol C Tables 4.2.6.8 and 6.1.1.4'
P P 0.1023 0.0942 'International Tables Vol C Tables 4.2.6.8 and 6.1.1.4'
S S 0.1246 0.1234 'International Tables Vol C Tables 4.2.6.8 and 6.1.1.4'

loop_
_geom_angle_atom_site_label_1
_geom_angle_atom_site_label_2
_geom_angle_atom_site_label_3
_geom_angle
C23 Mo1 C24 89.17(13)
C23 Mo1 C25 87.34(12)
C24 Mo1 C25 85.87(13)
C23 Mo1 C6 107.00(11)
C24 Mo1 C6 158.12(12)
C25 Mo1 C6 109.00(11)
C23 Mo1 C7 92.74(12)
C24 Mo1 C7 131.54(12)
C25 Mo1 C7 142.59(11)
C6 Mo1 C7 35.84(9)
C23 Mo1 C10 142.26(11)
C24 Mo1 C10 127.84(11)
C25 Mo1 C10 100.93(11)
C6 Mo1 C10 35.44(8)
C7 Mo1 C10 58.72(10)
C23 Mo1 C8 113.28(12)
C24 Mo1 C8 102.30(12)
C25 Mo1 C8 157.63(12)
C6 Mo1 C8 58.12(9)
C7 Mo1 C8 34.39(10)
C10 Mo1 C8 57.57(10)
C23 Mo1 C9 147.51(12)
C24 Mo1 C9 100.70(11)
C25 Mo1 C9 123.92(12)
C6 Mo1 C9 57.83(9)
C7 Mo1 C9 57.64(10)
C10 Mo1 C9 34.15(9)
C8 Mo1 C9 34.49(11)
C1 Fe1 C5 40.29(11)
C1 Fe1 C2 40.31(11)
C5 Fe1 C2 67.45(12)
C1 Fe1 C4 66.96(11)
C5 Fe1 C4 40.01(12)
C2 Fe1 C4 66.33(13)
C1 Fe1 C3 66.84(11)
C5 Fe1 C3 66.59(14)
C2 Fe1 C3 39.59(12)
C4 Fe1 C3 38.81(15)
C1 Fe1 P3 140.78(8)
C5 Fe1 P3 158.28(9)
C2 Fe1 P3 103.17(9)
C4 Fe1 P3 118.59(10)
C3 Fe1 P3 93.49(10)
C1 Fe1 P2 124.61(8)
C5 Fe1 P2 92.12(9)
C2 Fe1 P2 159.06(9)
C4 Fe1 P2 95.30(11)
C3 Fe1 P2 129.02(10)
P3 Fe1 P2 94.34(3)
C1 Fe1 S1 80.28(8)
C5 Fe1 S1 106.52(8)
C2 Fe1 S1 95.92(8)
C4 Fe1 S1 145.41(9)
C3 Fe1 S1 135.27(9)
P3 Fe1 S1 93.66(3)
P2 Fe1 S1 94.29(3)
P1 S1 Fe1 83.20(3)
C6 P1 C1 111.89(13)
C6 P1 C11 109.89(12)
C1 P1 C11 107.39(13)
C6 P1 S1 113.41(9)
C1 P1 S1 97.42(9)
C11 P1 S1 116.10(10)
O3 P2 O1 109.13(18)
O3 P2 O2 95.5(2)
O1 P2 O2 103.4(2)
O3 P2 Fe1 124.44(14)
O1 P2 Fe1 111.16(10)
O2 P2 Fe1 110.25(14)
O5 P3 O4 100.05(15)
O5 P3 O6 103.67(15)
O4 P3 O6 98.06(14)
O5 P3 Fe1 113.71(10)
O4 P3 Fe1 120.36(11)
O6 P3 Fe1 118.00(11)
C17 O1 P2 128.5(3)
C18 O2 P2 124.6(5)
C19 O3 P2 119.2(4)
C20 O4 P3 121.2(2)
C21 O5 P3 122.5(3)
C22 O6 P3 119.6(2)
C5 C1 C2 108.4(2)
C5 C1 P1 123.1(2)
C2 C1 P1 120.3(2)
C5 C1 Fe1 70.80(15)
C2 C1 Fe1 70.97(15)
P1 C1 Fe1 97.93(12)
C3 C2 C1 107.3(3)
C3 C2 Fe1 71.06(18)
C1 C2 Fe1 68.71(15)
C4 C3 C2 108.6(3)
C4 C3 Fe1 70.2(2)
C2 C3 Fe1 69.35(18)
C3 C4 C5 108.8(3)
C3 C4 Fe1 71.0(2)
C5 C4 Fe1 69.31(17)
C1 C5 C4 106.8(3)
C1 C5 Fe1 68.91(15)
C4 C5 Fe1 70.68(18)
C10 C6 C7 107.2(2)
C10 C6 P1 128.52(19)
C7 C6 P1 124.26(19)
C10 C6 Mo1 73.61(15)
C7 C6 Mo1 72.40(15)
P1 C6 Mo1 117.23(14)
C8 C7 C6 107.9(2)
C8 C7 Mo1 74.78(17)
C6 C7 Mo1 71.76(15)
C7 C8 C9 108.3(2)
C7 C8 Mo1 70.83(17)
C9 C8 Mo1 73.08(17)
C10 C9 C8 108.7(2)
C10 C9 Mo1 71.66(16)
C8 C9 Mo1 72.44(17)
C9 C10 C6 107.9(2)
C9 C10 Mo1 74.20(16)
C6 C10 Mo1 70.95(15)
C12 C11 C16 120.4(3)
C12 C11 P1 119.5(2)
C16 C11 P1 120.1(2)
C11 C12 C13 119.6(3)
C14 C13 C12 120.1(4)
C13 C14 C15 120.6(3)
C14 C15 C16 120.0(3)
C15 C16 C11 119.3(3)
O7 C23 Mo1 176.6(3)
O8 C24 Mo1 178.6(3)
O9 C25 Mo1 179.0(3)

loop_
_geom_bond_atom_site_label_1
_geom_bond_atom_site_label_2
_geom_bond_distance
Mo1 C23 1.933(3)
Mo1 C24 1.945(3)
Mo1 C25 1.945(3)
Mo1 C6 2.340(3)
Mo1 C7 2.349(3)
Mo1 C10 2.375(3)
Mo1 C8 2.400(3)
Mo1 C9 2.408(3)
Fe1 C1 2.060(3)
Fe1 C5 2.086(3)
Fe1 C2 2.091(3)
Fe1 C4 2.104(3)
Fe1 C3 2.113(3)
Fe1 P3 2.1415(8)
Fe1 P2 2.1501(9)
Fe1 S1 2.3646(8)
S1 P1 2.0075(9)
P1 C6 1.756(3)
P1 C1 1.797(3)
P1 C11 1.801(3)
P2 O3 1.552(3)
P2 O1 1.577(3)
P2 O2 1.615(4)
P3 O5 1.590(3)
P3 O4 1.593(2)
P3 O6 1.611(2)
O1 C17 1.422(5)
O2 C18 1.456(6)
O3 C19 1.391(7)
O4 C20 1.446(5)
O5 C21 1.449(4)
O6 C22 1.442(4)
O7 C23 1.158(4)
O8 C24 1.163(4)
O9 C25 1.158(4)
C1 C5 1.428(4)
C1 C2 1.431(4)
C2 C3 1.424(4)
C3 C4 1.401(5)
C4 C5 1.433(4)
C6 C10 1.436(3)
C6 C7 1.443(4)
C7 C8 1.405(4)
C8 C9 1.425(4)
C9 C10 1.405(4)
C11 C12 1.382(4)
C11 C16 1.397(4)
C12 C13 1.395(4)
C13 C14 1.378(6)
C14 C15 1.380(5)
C15 C16 1.393(4)

loop_
_geom_torsion_atom_site_label_1
_geom_torsion_atom_site_label_2
_geom_torsion_atom_site_label_3
_geom_torsion_atom_site_label_4
_geom_torsion
C1 Fe1 S1 P1 -7.21(8)
C5 Fe1 S1 P1 23.70(10)
C2 Fe1 S1 P1 -44.50(9)
C4 Fe1 S1 P1 11.4(2)
C3 Fe1 S1 P1 -49.47(15)
P3 Fe1 S1 P1 -148.16(4)
P2 Fe1 S1 P1 117.20(4)
Fe1 S1 P1 C6 126.00(10)
Fe1 S1 P1 C1 8.22(9)
Fe1 S1 P1 C11 -105.33(10)
C1 Fe1 P2 O3 154.53(18)
C5 Fe1 P2 O3 -179.87(18)
C2 Fe1 P2 O3 -167.6(3)
C4 Fe1 P2 O3 -139.89(19)
C3 Fe1 P2 O3 -118.7(2)
P3 Fe1 P2 O3 -20.62(16)
S1 Fe1 P2 O3 73.38(16)
C1 Fe1 P2 O1 20.78(19)
C5 Fe1 P2 O1 46.38(18)
C2 Fe1 P2 O1 58.7(3)
C4 Fe1 P2 O1 86.36(18)
C3 Fe1 P2 O1 107.6(2)
P3 Fe1 P2 O1 -154.37(16)
S1 Fe1 P2 O1 -60.37(16)
C1 Fe1 P2 O2 -93.3(2)
C5 Fe1 P2 O2 -67.7(2)
C2 Fe1 P2 O2 -55.4(3)
C4 Fe1 P2 O2 -27.7(2)
C3 Fe1 P2 O2 -6.5(2)
P3 Fe1 P2 O2 91.52(19)
S1 Fe1 P2 O2 -174.47(19)
C1 Fe1 P3 O5 -105.33(17)
C5 Fe1 P3 O5 175.3(3)
C2 Fe1 P3 O5 -123.20(15)
C4 Fe1 P3 O5 166.80(16)
C3 Fe1 P3 O5 -162.06(15)
P2 Fe1 P3 O5 68.35(12)
S1 Fe1 P3 O5 -26.24(12)
C1 Fe1 P3 O4 136.11(18)
C5 Fe1 P3 O4 56.7(3)
C2 Fe1 P3 O4 118.24(16)
C4 Fe1 P3 O4 48.24(18)
C3 Fe1 P3 O4 79.38(17)
P2 Fe1 P3 O4 -50.21(14)
S1 Fe1 P3 O4 -144.80(14)
C1 Fe1 P3 O6 16.40(18)
C5 Fe1 P3 O6 -63.0(3)
C2 Fe1 P3 O6 -1.47(14)
C4 Fe1 P3 O6 -71.47(16)
C3 Fe1 P3 O6 -40.33(15)
P2 Fe1 P3 O6 -169.92(12)
S1 Fe1 P3 O6 95.49(11)
O3 P2 O1 C17 33.1(5)
O2 P2 O1 C17 -67.7(5)
Fe1 P2 O1 C17 174.1(4)
O3 P2 O2 C18 -32.4(5)
O1 P2 O2 C18 78.8(5)
Fe1 P2 O2 C18 -162.3(4)
O1 P2 O3 C19 61.2(4)
O2 P2 O3 C19 167.5(4)
Fe1 P2 O3 C19 -73.3(4)
O5 P3 O4 C20 -171.8(3)
O6 P3 O4 C20 82.7(3)
Fe1 P3 O4 C20 -46.5(4)
O4 P3 O5 C21 -46.3(4)
O6 P3 O5 C21 54.7(4)
Fe1 P3 O5 C21 -175.9(3)
O5 P3 O6 C22 63.1(3)
O4 P3 O6 C22 165.6(3)
Fe1 P3 O6 C22 -63.6(3)
C6 P1 C1 C5 159.4(2)
C11 P1 C1 C5 38.7(3)
S1 P1 C1 C5 -81.7(2)
C6 P1 C1 C2 -55.9(2)
C11 P1 C1 C2 -176.5(2)
S1 P1 C1 C2 63.1(2)
C6 P1 C1 Fe1 -128.42(12)
C11 P1 C1 Fe1 110.91(13)
S1 P1 C1 Fe1 -9.47(11)
C2 Fe1 C1 C5 -118.3(2)
C4 Fe1 C1 C5 -38.24(19)
C3 Fe1 C1 C5 -80.6(2)
P3 Fe1 C1 C5 -145.77(16)
P2 Fe1 C1 C5 41.9(2)
S1 Fe1 C1 C5 130.40(17)
C5 Fe1 C1 C2 118.3(2)
C4 Fe1 C1 C2 80.0(2)
C3 Fe1 C1 C2 37.68(18)
P3 Fe1 C1 C2 -27.5(2)
P2 Fe1 C1 C2 160.16(14)
S1 Fe1 C1 C2 -111.33(16)
C5 Fe1 C1 P1 -122.3(2)
C2 Fe1 C1 P1 119.4(2)
C4 Fe1 C1 P1 -160.56(18)
C3 Fe1 C1 P1 157.09(17)
P3 Fe1 C1 P1 91.90(15)
P2 Fe1 C1 P1 -80.44(12)
S1 Fe1 C1 P1 8.08(9)
C5 C1 C2 C3 0.3(3)
P1 C1 C2 C3 -149.0(2)
Fe1 C1 C2 C3 -60.9(2)
C5 C1 C2 Fe1 61.23(19)
P1 C1 C2 Fe1 -88.13(18)
C1 Fe1 C2 C3 118.1(3)
C5 Fe1 C2 C3 80.0(2)
C4 Fe1 C2 C3 36.4(2)
P3 Fe1 C2 C3 -79.3(2)
P2 Fe1 C2 C3 66.7(3)
S1 Fe1 C2 C3 -174.51(19)
C5 Fe1 C2 C1 -38.08(16)
C4 Fe1 C2 C1 -81.74(18)
C3 Fe1 C2 C1 -118.1(3)
P3 Fe1 C2 C1 162.54(14)
P2 Fe1 C2 C1 -51.4(3)
S1 Fe1 C2 C1 67.37(15)
C1 C2 C3 C4 0.0(4)
Fe1 C2 C3 C4 -59.4(2)
C1 C2 C3 Fe1 59.4(2)
C1 Fe1 C3 C4 81.5(2)
C5 Fe1 C3 C4 37.50(18)
C2 Fe1 C3 C4 119.9(3)
P3 Fe1 C3 C4 -133.57(17)
P2 Fe1 C3 C4 -35.1(2)
S1 Fe1 C3 C4 127.67(17)
C1 Fe1 C3 C2 -38.36(18)
C5 Fe1 C3 C2 -82.4(2)
C4 Fe1 C3 C2 -119.9(3)
P3 Fe1 C3 C2 106.54(18)
P2 Fe1 C3 C2 -155.01(15)
S1 Fe1 C3 C2 7.8(3)
C2 C3 C4 C5 -0.3(4)
Fe1 C3 C4 C5 -59.2(2)
C2 C3 C4 Fe1 58.9(2)
C1 Fe1 C4 C3 -81.18(19)
C5 Fe1 C4 C3 -119.7(3)
C2 Fe1 C4 C3 -37.10(18)
P3 Fe1 C4 C3 55.5(2)
P2 Fe1 C4 C3 153.34(17)
S1 Fe1 C4 C3 -101.2(2)
C1 Fe1 C4 C5 38.50(18)
C2 Fe1 C4 C5 82.6(2)
C3 Fe1 C4 C5 119.7(3)
P3 Fe1 C4 C5 175.13(15)
P2 Fe1 C4 C5 -86.98(18)
S1 Fe1 C4 C5 18.5(3)
C2 C1 C5 C4 -0.5(3)
P1 C1 C5 C4 147.8(2)
Fe1 C1 C5 C4 60.8(2)
C2 C1 C5 Fe1 -61.34(19)
P1 C1 C5 Fe1 86.99(19)
C3 C4 C5 C1 0.5(4)
Fe1 C4 C5 C1 -59.71(19)
C3 C4 C5 Fe1 60.2(2)
C2 Fe1 C5 C1 38.10(17)
C4 Fe1 C5 C1 117.6(3)
C3 Fe1 C5 C1 81.25(19)
P3 Fe1 C5 C1 106.0(2)
P2 Fe1 C5 C1 -146.64(16)
S1 Fe1 C5 C1 -51.53(18)
C1 Fe1 C5 C4 -117.6(3)
C2 Fe1 C5 C4 -79.5(2)
C3 Fe1 C5 C4 -36.4(2)
P3 Fe1 C5 C4 -11.6(4)
P2 Fe1 C5 C4 95.72(19)
S1 Fe1 C5 C4 -169.17(18)
C1 P1 C6 C10 -96.9(3)
C11 P1 C6 C10 22.3(3)
S1 P1 C6 C10 154.1(2)
C1 P1 C6 C7 86.4(3)
C11 P1 C6 C7 -154.4(2)
S1 P1 C6 C7 -22.6(3)
C1 P1 C6 Mo1 172.88(12)
C11 P1 C6 Mo1 -67.92(16)
S1 P1 C6 Mo1 63.88(13)
C23 Mo1 C6 C10 -175.17(16)
C24 Mo1 C6 C10 48.7(3)
C25 Mo1 C6 C10 -82.08(17)
C7 Mo1 C6 C10 114.6(2)
C8 Mo1 C6 C10 77.58(17)
C9 Mo1 C6 C10 36.65(16)
C23 Mo1 C6 C7 70.24(18)
C24 Mo1 C6 C7 -65.9(3)
C25 Mo1 C6 C7 163.34(17)
C10 Mo1 C6 C7 -114.6(2)
C8 Mo1 C6 C7 -37.00(16)
C9 Mo1 C6 C7 -77.93(18)
C23 Mo1 C6 P1 -49.81(16)
C24 Mo1 C6 P1 174.1(3)
C25 Mo1 C6 P1 43.29(16)
C7 Mo1 C6 P1 -120.1(2)
C10 Mo1 C6 P1 125.4(2)
C8 Mo1 C6 P1 -157.06(18)
C9 Mo1 C6 P1 162.01(18)
C10 C6 C7 C8 0.7(3)
P1 C6 C7 C8 178.0(2)
Mo1 C6 C7 C8 66.6(2)
C10 C6 C7 Mo1 -65.93(19)
P1 C6 C7 Mo1 111.4(2)
C23 Mo1 C7 C8 129.09(19)
C24 Mo1 C7 C8 37.8(2)
C25 Mo1 C7 C8 -141.7(2)
C6 Mo1 C7 C8 -115.2(2)
C10 Mo1 C7 C8 -77.10(19)
C9 Mo1 C7 C8 -36.70(18)
C23 Mo1 C7 C6 -115.71(17)
C24 Mo1 C7 C6 152.98(17)
C25 Mo1 C7 C6 -26.5(3)
C10 Mo1 C7 C6 38.10(15)
C8 Mo1 C7 C6 115.2(2)
C9 Mo1 C7 C6 78.50(17)
C6 C7 C8 C9 -0.7(4)
Mo1 C7 C8 C9 63.9(2)
C6 C7 C8 Mo1 -64.6(2)
C23 Mo1 C8 C7 -57.6(2)
C24 Mo1 C8 C7 -152.01(18)
C25 Mo1 C8 C7 98.3(3)
C6 Mo1 C8 C7 38.60(16)
C10 Mo1 C8 C7 80.74(18)
C9 Mo1 C8 C7 116.9(2)
C23 Mo1 C8 C9 -174.50(17)
C24 Mo1 C8 C9 91.04(18)
C25 Mo1 C8 C9 -18.6(4)
C6 Mo1 C8 C9 -78.34(17)
C7 Mo1 C8 C9 -116.9(2)
C10 Mo1 C8 C9 -36.21(15)
C7 C8 C9 C10 0.4(4)
Mo1 C8 C9 C10 62.9(2)
C7 C8 C9 Mo1 -62.5(2)
C23 Mo1 C9 C10 -107.9(2)
C24 Mo1 C9 C10 146.48(18)
C25 Mo1 C9 C10 54.3(2)
C6 Mo1 C9 C10 -38.07(15)
C7 Mo1 C9 C10 -80.75(17)
C8 Mo1 C9 C10 -117.3(2)
C23 Mo1 C9 C8 9.4(3)
C24 Mo1 C9 C8 -96.19(18)
C25 Mo1 C9 C8 171.59(16)
C6 Mo1 C9 C8 79.27(17)
C7 Mo1 C9 C8 36.59(16)
C10 Mo1 C9 C8 117.3(2)
C8 C9 C10 C6 0.0(3)
Mo1 C9 C10 C6 63.39(19)
C8 C9 C10 Mo1 -63.4(2)
C7 C6 C10 C9 -0.4(3)
P1 C6 C10 C9 -177.6(2)
Mo1 C6 C10 C9 -65.5(2)
C7 C6 C10 Mo1 65.12(19)
P1 C6 C10 Mo1 -112.1(2)
C23 Mo1 C10 C9 123.4(2)
C24 Mo1 C10 C9 -43.4(2)
C25 Mo1 C10 C9 -136.69(18)
C6 Mo1 C10 C9 115.8(2)
C7 Mo1 C10 C9 77.29(18)
C8 Mo1 C10 C9 36.58(17)
C23 Mo1 C10 C6 7.6(3)
C24 Mo1 C10 C6 -159.24(17)
C25 Mo1 C10 C6 107.48(16)
C7 Mo1 C10 C6 -38.54(15)
C8 Mo1 C10 C6 -79.25(16)
C9 Mo1 C10 C6 -115.8(2)
C6 P1 C11 C12 116.0(2)
C1 P1 C11 C12 -122.1(2)
S1 P1 C11 C12 -14.4(3)
C6 P1 C11 C16 -62.2(3)
C1 P1 C11 C16 59.7(2)
S1 P1 C11 C16 167.42(19)
C16 C11 C12 C13 1.6(5)
P1 C11 C12 C13 -176.6(3)
C11 C12 C13 C14 -0.4(6)
C12 C13 C14 C15 -0.4(6)
C13 C14 C15 C16 0.0(6)
C14 C15 C16 C11 1.2(5)
C12 C11 C16 C15 -2.0(4)
P1 C11 C16 C15 176.2(2)
C24 Mo1 C23 O7 141(5)
C25 Mo1 C23 O7 -133(5)
C6 Mo1 C23 O7 -24(5)
C7 Mo1 C23 O7 10(5)
C10 Mo1 C23 O7 -28(5)
C8 Mo1 C23 O7 38(5)
C9 Mo1 C23 O7 32(5)
C23 Mo1 C24 O8 171(100)
C25 Mo1 C24 O8 84(15)
C6 Mo1 C24 O8 -50(15)
C7 Mo1 C24 O8 -96(15)
C10 Mo1 C24 O8 -17(15)
C8 Mo1 C24 O8 -75(15)
C9 Mo1 C24 O8 -40(15)
C23 Mo1 C25 O9 -27(14)
C24 Mo1 C25 O9 62(14)
C6 Mo1 C25 O9 -134(14)
C7 Mo1 C25 O9 -118(14)
C10 Mo1 C25 O9 -170(100)
C8 Mo1 C25 O9 175(100)
C9 Mo1 C25 O9 162(100)
